data_7119827
loop_
_publ_author_name
'Xiaoping Zhang'
'Zhenjie Zhang'
'Jake Boissonnault'
'Seth M. Cohen'

_publ_section_title
;
 Design and synthesis of squaramide-based MOFs as efficient MOF-supported
 hydrogen-bonding organocatalysts
;
_journal_name_full Chem.Commun.
_journal_page_first 8585
_journal_volume 52
_journal_year 2016
_chemical_formula_moiety 'C180 H54 N18 O108 Zn18'
_chemical_formula_sum 'C180 H54 N18 O108 Zn18'
_chemical_formula_weight 5373.77
_space_group_crystal_system trigonal
_space_group_IT_number 166
_space_group_name_Hall '-R 3 2"'
_space_group_name_H-M_alt 'R -3 m'
_symmetry_space_group_name_Hall '-R 3 2"'
_symmetry_space_group_name_H-M 'R -3 m :H'
_atom_sites_solution_hydrogens geom
_atom_sites_solution_primary iterative
_audit_creation_date 2016-04-04
_audit_creation_method
;
Olex2 1.2
(compiled 2016.02.19 svn.r3266 for OlexSys, GUI svn.r5155)
;
_audit_update_record
;
2016-04-05 deposited with the CCDC.
2016-06-13 downloaded from the CCDC.
;
_cell_angle_alpha 90
_cell_angle_beta 90
_cell_angle_gamma 120
_cell_formula_units_Z 1
_cell_length_a 18.816(2)
_cell_length_b 18.816(2)
_cell_length_c 38.416(5)
_cell_measurement_reflns_used 2915
_cell_measurement_temperature 296(2)
_cell_measurement_theta_max 22.01
_cell_measurement_theta_min 2.46
_cell_volume 11779(2)
_computing_molecular_graphics 'Olex2 (Dolomanov et al., 2009)'
_computing_publication_material 'Olex2 (Dolomanov et al., 2009)'
_computing_structure_refinement 'ShelXL (Sheldrick, 2015)'
_computing_structure_solution 'olex2.solve (Bourhis et al., 2015)'
_diffrn_ambient_temperature 296.15
_diffrn_measured_fraction_theta_full 1.000
_diffrn_measured_fraction_theta_max 0.994
_diffrn_measurement_device_type 'Bruker APEX-II CCD'
_diffrn_measurement_method '\f and \w scans'
_diffrn_radiation_type MoK\a
_diffrn_radiation_wavelength 0.71073
_diffrn_reflns_av_R_equivalents 0.0458
_diffrn_reflns_av_unetI/netI 0.0404
_diffrn_reflns_Laue_measured_fraction_full 1.000
_diffrn_reflns_Laue_measured_fraction_max 0.994
_diffrn_reflns_limit_h_max 22
_diffrn_reflns_limit_h_min -23
_diffrn_reflns_limit_k_max 21
_diffrn_reflns_limit_k_min -20
_diffrn_reflns_limit_l_max 48
_diffrn_reflns_limit_l_min -48
_diffrn_reflns_number 14002
_diffrn_reflns_point_group_measured_fraction_full 1.000
_diffrn_reflns_point_group_measured_fraction_max 0.994
_diffrn_reflns_theta_full 25.242
_diffrn_reflns_theta_max 26.426
_diffrn_reflns_theta_min 1.357
_diffrn_standards_number 0
_exptl_absorpt_coefficient_mu 0.946
_exptl_absorpt_correction_type none
_exptl_crystal_colour colourless
_exptl_crystal_colour_primary colourless
_exptl_crystal_density_diffrn 0.758
_exptl_crystal_description polyhedral
_exptl_crystal_F_000 2664
_exptl_crystal_size_max 0.32
_exptl_crystal_size_mid 0.3
_exptl_crystal_size_min 0.2
_platon_squeeze_details
;
;
_refine_diff_density_max 1.441
_refine_diff_density_min -0.549
_refine_diff_density_rms 0.162
_refine_ls_extinction_coef .
_refine_ls_extinction_method none
_refine_ls_goodness_of_fit_ref 1.184
_refine_ls_hydrogen_treatment constr
_refine_ls_matrix_type full
_refine_ls_number_parameters 104
_refine_ls_number_reflns 2950
_refine_ls_number_restraints 28
_refine_ls_restrained_S_all 1.184
_refine_ls_R_factor_all 0.0901
_refine_ls_R_factor_gt 0.0700
_refine_ls_shift/su_max 0.000
_refine_ls_shift/su_mean 0.000
_refine_ls_structure_factor_coef Fsqd
_refine_ls_weighting_details 'w=1/[\s^2^(Fo^2^)+(0.1000P)^2^] where P=(Fo^2^+2Fc^2^)/3'
_refine_ls_weighting_scheme calc
_refine_ls_wR_factor_gt 0.1823
_refine_ls_wR_factor_ref 0.1900
_reflns_Friedel_coverage 0.000
_reflns_Friedel_fraction_full .
_reflns_Friedel_fraction_max .
_reflns_number_gt 1916
_reflns_number_total 2950
_reflns_threshold_expression 'I > 2\s(I)'
_cod_data_source_file c6cc03190k2.cif
_cod_data_source_block Zn-dbda
_cod_original_cell_volume 11778(3)
_cod_database_code 7119827
_shelx_space_group_comment
;
The symmetry employed for this shelxl refinement is uniquely defined
by the following loop, which should always be used as a source of
symmetry information in preference to the above space-group names.
They are only intended as comments.
;
_shelx_estimated_absorpt_t_max 0.833
_shelx_estimated_absorpt_t_min 0.752
_olex2_refinement_description
;
1. Fixed Uiso
 At 1.2 times of:
  All C(H) groups
2. Restrained distances
 C12-C13
 1.46 with sigma of 0.02
 C12_$1-C11_$1 = C13_$1-C10
 1.47 with sigma of 0.02
 C13_$1-C12_$1 = C13-C12
 1.51 with sigma of 0.01
 C11_$1-C10
 1.42 with sigma of 0.01
 C12_$1-C10
 2.08 with sigma of 0.02
 O3-C13_$1 = O4_$1-C12_$1 = O3_$1-C13 = O4-C12
 1.22 with sigma of 0.02
 N2-C10
 1.32 with sigma of 0.01
 C13_$2-C11_$2
 2.06 with sigma of 0.01
3. Restrained planarity
 C11_$2, C10_$3, C13_$2, C12_$2
 with sigma of 0.02
 C11_$1, C12_$1, C13_$1, C10, O3, O4_$1, N1_$1, N2
 with sigma of 0.02
4. Uiso/Uaniso restraints and constraints
C4 \\sim C9: within 1.7A with sigma of 0.04 and sigma for terminal atoms of 0.08
C6 \\sim C5: within 2A with sigma of 0.01 and sigma for terminal atoms of 0.02
C4 \\sim C9: within 2A with sigma of 0.01 and sigma for terminal atoms of 0.02
C11 \\sim C10: within 2A with sigma of 0.02 and sigma for terminal atoms of 0.04
O4 \\sim O3: within 2A with sigma of 0.02 and sigma for terminal atoms of 0.04
5. Others
 Fixed Sof: C2(0.5) C3(0.5) H3(0.5) C4(0.25) N2(0.25) C11(0.25) O3(0.25)
 N1(0.25) C9(0.25) C8(0.5) H8(0.5) C7(0.5) C6(0.25) H6(0.25) C5(0.25) H5(0.25)
 C10(0.25) C13(0.25) C12(0.25) O4(0.25)
6.a Aromatic/amide H refined with riding coordinates:
 C3(H3), C8(H8), C6(H6), C5(H5)
;
_shelx_shelxl_version_number 2014/7
_olex2_submission_special_instructions 'No special instructions were received'

loop_
_space_group_symop_operation_xyz
'x, y, z'
'-y, x-y, z'
'-x+y, -x, z'
'x-y, -y, -z'
'-x, -x+y, -z'
'y, x, -z'
'x+2/3, y+1/3, z+1/3'
'-y+2/3, x-y+1/3, z+1/3'
'-x+y+2/3, -x+1/3, z+1/3'
'x-y+2/3, -y+1/3, -z+1/3'
'-x+2/3, -x+y+1/3, -z+1/3'
'y+2/3, x+1/3, -z+1/3'
'x+1/3, y+2/3, z+2/3'
'-y+1/3, x-y+2/3, z+2/3'
'-x+y+1/3, -x+2/3, z+2/3'
'x-y+1/3, -y+2/3, -z+2/3'
'-x+1/3, -x+y+2/3, -z+2/3'
'y+1/3, x+2/3, -z+2/3'
'-x, -y, -z'
'y, -x+y, -z'
'x-y, x, -z'
'-x+y, y, z'
'x, x-y, z'
'-y, -x, z'
'-x+2/3, -y+1/3, -z+1/3'
'y+2/3, -x+y+1/3, -z+1/3'
'x-y+2/3, x+1/3, -z+1/3'
'-x+y+2/3, y+1/3, z+1/3'
'x+2/3, x-y+1/3, z+1/3'
'-y+2/3, -x+1/3, z+1/3'
'-x+1/3, -y+2/3, -z+2/3'
'y+1/3, -x+y+2/3, -z+2/3'
'x-y+1/3, x+2/3, -z+2/3'
'-x+y+1/3, y+2/3, z+2/3'
'x+1/3, x-y+2/3, z+2/3'
'-y+1/3, -x+2/3, z+2/3'

loop_
_atom_site_label
_atom_site_type_symbol
_atom_site_fract_x
_atom_site_fract_y
_atom_site_fract_z
_atom_site_U_iso_or_equiv
_atom_site_adp_type
_atom_site_occupancy
_atom_site_site_symmetry_order
_atom_site_calc_flag
_atom_site_refinement_flags_posn
_atom_site_refinement_flags_adp
_atom_site_refinement_flags_occupancy
_atom_site_disorder_assembly
_atom_site_disorder_group
Zn1 Zn 0.61482(3) 0.80741(2) 0.30121(2) 0.0481(3) Uani 1 2 d S T P . .
O1 O 0.55448(19) 0.70325(19) 0.32945(8) 0.0787(9) Uani 1 1 d . . . . .
C1 C 0.5718(2) 0.6935(3) 0.35993(12) 0.0659(12) Uani 1 1 d . . . . .
O2 O 0.6331(2) 0.7419(2) 0.37685(9) 0.0911(11) Uani 1 1 d . . . . .
O5 O 0.5580(4) 0.77901(19) 0.25573(14) 0.1162(19) Uani 1 2 d S T P . .
C2 C 0.5091(7) 0.6224(7) 0.3776(3) 0.059(3) Uiso 0.5 1 d . . . A 1
C3 C 0.5262(7) 0.6085(7) 0.4116(3) 0.069(3) Uiso 0.5 1 d . . . A 1
H3 H 0.5757 0.6442 0.4224 0.083 Uiso 0.5 1 calc R . . A 1
C4 C 0.4636(4) 0.5364(4) 0.4291(3) 0.062(3) Uiso 0.5 2 d S TU P A 1
N2 N 0.4775(3) 0.5225(3) 0.4642(3) 0.068(3) Uiso 0.5 2 d DS T P A 1
C11 C 0.4528(8) 0.4405(7) 0.4801(4) 0.064(4) Uiso 0.25 1 d D U . A 2
O3 O 0.2894(11) 0.3428(12) 0.4664(6) 0.167(8) Uiso 0.25 1 d D U . A .
N1 N 0.4982(3) 0.5018(3) 0.4592(2) 0.057(2) Uiso 0.5 2 d S T P A 2
C9 C 0.4820(4) 0.5180(4) 0.4251(3) 0.055(3) Uiso 0.5 2 d S TU P A 2
C8 C 0.5346(6) 0.5888(6) 0.4090(3) 0.056(3) Uiso 0.5 1 d . . . A 2
H8 H 0.5821 0.6261 0.4206 0.068 Uiso 0.5 1 calc R . . A 2
C7 C 0.5210(6) 0.6084(6) 0.3761(2) 0.050(3) Uiso 0.5 1 d . . . A 2
C6 C 0.4485(6) 0.5515(6) 0.3608(11) 0.044(4) Uani 0.5 2 d S TU P A 2
H6 H 0.4372 0.5628 0.3386 0.053 Uiso 0.5 2 calc RS T P A 2
C5 C 0.4353(7) 0.5647(7) 0.3587(11) 0.056(6) Uani 0.5 2 d S TU P A 1
H5 H 0.4257 0.5743 0.3359 0.067 Uiso 0.5 2 calc RS T P A 1
C10 C 0.4269(8) 0.4611(7) 0.4845(4) 0.078(5) Uiso 0.25 1 d D U . A 1
C13 C 0.3841(9) 0.3461(9) 0.5141(4) 0.110(8) Uiso 0.25 1 d D . . A .
C12 C 0.3749(8) 0.3605(10) 0.4767(4) 0.097(7) Uiso 0.25 1 d D . . . .
O4 O 0.3178(10) 0.3124(10) 0.4578(5) 0.133(6) Uiso 0.25 1 d D U . A .

loop_
_atom_site_aniso_label
_atom_site_aniso_U_11
_atom_site_aniso_U_22
_atom_site_aniso_U_33
_atom_site_aniso_U_23
_atom_site_aniso_U_13
_atom_site_aniso_U_12
Zn1 0.0329(4) 0.0675(4) 0.0324(3) -0.00212(11) -0.0042(2) 0.01644(18)
O1 0.080(2) 0.075(2) 0.0623(18) 0.0121(16) 0.0074(15) 0.0244(17)
C1 0.042(2) 0.061(3) 0.069(3) 0.009(2) 0.012(2) 0.007(2)
O2 0.064(2) 0.091(2) 0.076(2) 0.0049(19) 0.0045(17) 0.0068(19)
O5 0.134(5) 0.126(3) 0.091(4) -0.0268(18) -0.054(4) 0.067(2)
C6 0.052(5) 0.052(5) 0.047(6) 0.002(5) -0.002(5) 0.038(5)
C5 0.056(5) 0.056(5) 0.052(7) 0.003(7) -0.003(7) 0.026(7)

loop_
_atom_type_symbol
_atom_type_description
_atom_type_scat_dispersion_real
_atom_type_scat_dispersion_imag
_atom_type_scat_source
C C 0.0033 0.0016 'International Tables Vol C Tables 4.2.6.8 and 6.1.1.4'
H H 0.0000 0.0000 'International Tables Vol C Tables 4.2.6.8 and 6.1.1.4'
N N 0.0061 0.0033 'International Tables Vol C Tables 4.2.6.8 and 6.1.1.4'
O O 0.0106 0.0060 'International Tables Vol C Tables 4.2.6.8 and 6.1.1.4'
Zn Zn 0.2839 1.4301 'International Tables Vol C Tables 4.2.6.8 and 6.1.1.4'

loop_
_geom_angle_atom_site_label_1
_geom_angle_atom_site_label_2
_geom_angle_atom_site_label_3
_geom_angle
_geom_angle_site_symmetry_1
_geom_angle_site_symmetry_3
O1 Zn1 Zn1 80.32(9) . 31_665
O1 Zn1 Zn1 80.32(9) 23_565 31_665
O1 Zn1 O1 87.12(19) 23_565 .
O1 Zn1 O2 88.43(15) . 17_655
O1 Zn1 O2 88.44(15) 23_565 31_665
O1 Zn1 O2 158.20(14) . 31_665
O1 Zn1 O2 158.19(14) 23_565 17_655
O2 Zn1 Zn1 77.89(10) 17_655 31_665
O2 Zn1 Zn1 77.89(10) 31_665 31_665
O2 Zn1 O2 87.8(2) 31_665 17_655
O5 Zn1 Zn1 173.5(2) . 31_665
O5 Zn1 O1 104.28(16) . .
O5 Zn1 O1 104.28(16) . 23_565
O5 Zn1 O2 97.51(17) . 31_665
O5 Zn1 O2 97.51(17) . 17_655
C1 O1 Zn1 125.6(3) . .
O1 C1 C2 115.1(6) . .
O1 C1 C7 117.5(5) . .
O2 C1 O1 126.7(4) . .
O2 C1 C2 117.8(6) . .
O2 C1 C7 115.0(5) . .
C1 O2 Zn1 129.0(3) . 31_665
C1 C2 C5 119.4(15) . .
C3 C2 C1 117.1(9) . .
C3 C2 C5 123.2(15) . .
C2 C3 C4 117.0(11) . .
C3 C4 C3 122.9(13) 24_665 .
N2 C4 C3 118.4(7) . .
N2 C4 C3 118.4(7) . 24_665
C10 N2 C4 126.9(9) . .
C10 N2 C4 126.9(9) 24_665 .
C10 N2 C10 105.6(17) 24_665 .
C11 C11 C11 90.004(8) 6_556 24_665
C11 C11 C13 76.0(6) 6_556 6_556
N1 C11 C11 122.9(6) . 6_556
N1 C11 C11 39.9(7) . 24_665
N1 C11 C13 131.2(10) . 6_556
N1 C11 C12 135.7(14) . .
C13 C11 C11 151.0(5) 6_556 24_665
C12 C11 C11 95.1(7) . 6_556
C12 C11 C11 174.9(7) . 24_665
C12 C11 C13 31.9(5) . 6_556
C13 O3 C12 37.4(8) 6_556 .
O4 O3 C13 91.1(15) . 6_556
O4 O3 C12 53.9(11) . .
C11 N1 C11 100.1(15) 24_665 .
C11 N1 C9 129.8(7) 24_665 .
C11 N1 C9 129.8(7) . .
C8 C9 N1 120.6(6) . .
C8 C9 N1 120.6(6) 24_665 .
C8 C9 C8 118.7(12) . 24_665
C9 C8 C7 123.0(10) . .
C8 C7 C1 123.5(8) . .
C8 C7 C6 115.4(15) . .
C6 C7 C1 119.9(13) . .
C7 C6 C7 124(3) 24_665 .
C2 C5 C2 116(3) . 24_665
N2 C10 C10 121.3(7) . 6_556
N2 C10 C13 144.3(15) . 6_556
N2 C10 C12 130.0(11) . .
C10 C10 C12 78.8(7) 6_556 .
C13 C10 C10 90.1(8) 6_556 6_556
C13 C10 C12 33.5(7) 6_556 .
O3 C13 C11 132.9(16) 6_556 6_556
O3 C13 C10 138(2) 6_556 6_556
O3 C13 C13 124.2(11) 6_556 6_556
O3 C13 C12 132(2) 6_556 .
O3 C13 O4 39.4(8) 6_556 6_556
C10 C13 C13 89.6(7) 6_556 6_556
C10 C13 O4 123.0(13) 6_556 6_556
C13 C13 C11 74.5(6) 6_556 6_556
C12 C13 C11 88.6(11) . 6_556
C12 C13 C11 58.3(13) 6_556 6_556
C12 C13 O3 89.7(14) 6_556 6_556
C12 C13 C10 89.6(7) . 6_556
C12 C13 C10 84.0(16) 6_556 6_556
C12 C13 C13 33.9(8) . 6_556
C12 C13 C13 63.7(15) 6_556 6_556
C12 C13 C12 97(2) 6_556 .
C12 C13 O4 123.9(13) . 6_556
C12 C13 O4 50.4(10) 6_556 6_556
O4 C13 C11 102.8(9) 6_556 6_556
O4 C13 C13 96.4(9) 6_556 6_556
C11 C12 O3 129.8(12) . .
C11 C12 C12 84.9(7) . 6_556
O3 C12 C10 104.5(10) . .
O3 C12 C12 93.9(10) . 6_556
C10 C12 C12 72.9(6) . 6_556
C13 C12 C11 87.4(7) . .
C13 C12 C11 89.8(14) 6_556 .
C13 C12 O3 114.7(15) . .
C13 C12 O3 52.9(10) 6_556 .
C13 C12 C10 62.4(13) 6_556 .
C13 C12 C10 88.7(10) . .
C13 C12 C13 82(2) 6_556 .
C13 C12 C12 52.8(15) 6_556 6_556
C13 C12 C12 29.8(6) . 6_556
C13 C12 O4 94.3(12) 6_556 .
O4 C12 C11 147.6(19) . .
O4 C12 O3 41.6(9) . .
O4 C12 C10 137.6(14) . .
O4 C12 C13 125(2) . .
O4 C12 C12 122.6(10) . 6_556
O3 O4 C13 49.4(11) . 6_556
O3 O4 C12 84.5(14) . .
C12 O4 C13 35.3(6) . 6_556

loop_
_geom_bond_atom_site_label_1
_geom_bond_atom_site_label_2
_geom_bond_distance
_geom_bond_site_symmetry_2
Zn1 Zn1 2.9907(10) 31_665
Zn1 O1 2.020(3) 23_565
Zn1 O1 2.020(3) .
Zn1 O2 2.026(3) 17_655
Zn1 O2 2.026(3) 31_665
Zn1 O5 1.977(5) .
O1 C1 1.254(5) .
C1 O2 1.237(5) .
C1 C2 1.436(11) .
C1 C7 1.527(11) .
O2 Zn1 2.025(3) 31_665
C2 C3 1.401(15) .
C2 C5 1.46(2) .
C3 C4 1.444(13) .
C4 C3 1.444(13) 24_665
C4 N2 1.422(16) .
N2 C10 1.323(9) .
N2 C10 1.323(9) 24_665
C11 C11 1.58(3) 6_556
C11 C11 2.01(3) 24_665
C11 N1 1.310(13) .
C11 C13 1.753(18) 6_556
C11 C12 1.492(15) .
O3 C13 1.215(13) 6_556
O3 C12 1.52(2) .
O3 O4 1.02(2) .
N1 C11 1.310(13) 24_665
N1 C9 1.412(15) .
C9 C8 1.350(12) .
C9 C8 1.350(12) 24_665
C8 C7 1.375(13) .
C7 C6 1.376(19) .
C6 C7 1.376(19) 24_665
C5 C2 1.46(2) 24_665
C10 C10 1.63(3) 6_556
C10 C13 1.486(15) 6_556
C10 C12 1.67(2) .
C13 C11 1.753(18) 6_556
C13 O3 1.215(13) 6_556
C13 C10 1.486(15) 6_556
C13 C13 1.64(3) 6_556
C13 C12 0.926(16) 6_556
C13 C12 1.486(7) .
C13 O4 1.60(2) 6_556
C12 C13 0.926(16) 6_556
C12 C12 1.85(3) 6_556
C12 O4 1.237(12) .
O4 C13 1.60(2) 6_556

loop_
_platon_squeeze_void_nr
_platon_squeeze_void_average_x
_platon_squeeze_void_average_y
_platon_squeeze_void_average_z
_platon_squeeze_void_volume
_platon_squeeze_void_count_electrons
_platon_squeeze_void_content
1 -0.133 -0.107 -0.001 6798 2236 ' '
